data_7202423
loop_
_publ_author_name
'Ruiz, Jos\'e'
'Rodr\'iguez, Venancio'
'Cutillas, Natalia'
'Hoffmann, Anke'
'Chamayou, Anne-Christine'
'Kazmierczak, Karolina'
'Janiak, Christoph'

_publ_section_title
;
 Structure--solid-state CPMAS 13C NMR correlation in palladacycle
 solvates (pseudo-polymorphs) with a transformation from Z&#x2032; = 1
 to Z&#x2032; = 2
;
_journal_issue 12
_journal_name_full CrystEngComm
_journal_page_first 1928
_journal_paper_doi 10.1039/b812012a
_journal_volume 10
_journal_year 2008
_chemical_formula_moiety '2(C33 H37 N3 O2 Pd2), 0.5(C7)'
_chemical_formula_sum 'C69.5 H74 N6 O4 Pd4'
_chemical_formula_weight 1482.95
_chemical_name_common
;
Bis((N,N-dimethylbenzylamine-kappaN,kappaC)palladium(ii))(mu-
acetato-kappaO:kappaO') (mu-benzophenone iminato-kappaN:kappaN) .
!0.25toluene
;
_chemical_name_systematic
;
Bis{(N,N-dimethylbenzylamine-\kN,\kC)palladium(II)}(\m-acetato-\kO:\kO')
(\m-benzophenone iminato-\kN:\kN) . ~0.25toluene
;
_space_group_IT_number 2
_symmetry_cell_setting triclinic
_symmetry_space_group_name_Hall '-P 1'
_symmetry_space_group_name_H-M 'P -1'
_atom_sites_solution_hydrogens geom
_atom_sites_solution_primary direct
_atom_sites_solution_secondary difmap
_audit_creation_method SHELXL-97
_cell_angle_alpha 78.708(5)
_cell_angle_beta 81.334(5)
_cell_angle_gamma 75.924(5)
_cell_formula_units_Z 2
_cell_length_a 10.2650(10)
_cell_length_b 18.6510(10)
_cell_length_c 18.2170(10)
_cell_measurement_temperature 173(2)
_cell_volume 3298.0(4)
_computing_cell_refinement SMART
_computing_data_collection 'SMART (Bruker 1997)'
_computing_data_reduction 'SAINT (Bruker 1997)'
_computing_molecular_graphics 'DIAMOND (Crystal Impact, 2006)'
_computing_structure_refinement 'SHELXL-97 (Sheldrick, 1997)'
_computing_structure_solution 'SHELXS-97 (Sheldrick, 1997)'
_diffrn_ambient_temperature 173(2)
_diffrn_measured_fraction_theta_full 0.995
_diffrn_measured_fraction_theta_max 0.995
_diffrn_measurement_device_type 'Bruker Smart CCD area diffractometer'
_diffrn_measurement_method '\w scans'
_diffrn_radiation_monochromator graphite
_diffrn_radiation_source 'fine-focus sealed tube'
_diffrn_radiation_type MoK\a
_diffrn_radiation_wavelength 0.71073
_diffrn_reflns_av_R_equivalents 0.0184
_diffrn_reflns_av_sigmaI/netI 0.0401
_diffrn_reflns_limit_h_max 12
_diffrn_reflns_limit_h_min -12
_diffrn_reflns_limit_k_max 22
_diffrn_reflns_limit_k_min -21
_diffrn_reflns_limit_l_max 21
_diffrn_reflns_limit_l_min 0
_diffrn_reflns_number 11962
_diffrn_reflns_theta_full 25.00
_diffrn_reflns_theta_max 25.00
_diffrn_reflns_theta_min 3.14
_exptl_absorpt_coefficient_mu 1.124
_exptl_absorpt_correction_T_max 0.8585
_exptl_absorpt_correction_T_min 0.6202
_exptl_absorpt_correction_type multi-scan
_exptl_absorpt_process_details '(<i>SADABS</i>; Sheldrick, 1996)'
_exptl_crystal_colour yellow
_exptl_crystal_density_diffrn 1.493
_exptl_crystal_density_method 'not measured'
_exptl_crystal_description prism
_exptl_crystal_F_000 1498
_exptl_crystal_size_max 0.47
_exptl_crystal_size_mid 0.29
_exptl_crystal_size_min 0.14
_refine_diff_density_max 0.385
_refine_diff_density_min -0.463
_refine_diff_density_rms 0.076
_refine_ls_extinction_method none
_refine_ls_goodness_of_fit_ref 1.009
_refine_ls_hydrogen_treatment constr
_refine_ls_matrix_type full
_refine_ls_number_parameters 737
_refine_ls_number_reflns 11565
_refine_ls_number_restraints 0
_refine_ls_restrained_S_all 1.009
_refine_ls_R_factor_all 0.0388
_refine_ls_R_factor_gt 0.0272
_refine_ls_shift/su_max 0.001
_refine_ls_shift/su_mean 0.000
_refine_ls_structure_factor_coef Fsqd
_refine_ls_weighting_details 'calc w=1/[\s^2^(Fo^2^)+(0.0295P)^2^+0.0000P] where P=(Fo^2^+2Fc^2^)/3'
_refine_ls_weighting_scheme calc
_refine_ls_wR_factor_gt 0.0599
_refine_ls_wR_factor_ref 0.0619
_reflns_number_gt 9237
_reflns_number_total 11565
_reflns_threshold_expression >2sigma(I)
_cod_data_source_file b812012a.txt
_cod_data_source_block vrr171b
_cod_depositor_comments
;
The following automatic conversions were performed:
'_exptl_absorpt_correction_type' value 'Multi-scan' changed to
'multi-scan' according to
'/home/saulius/struct/CIF-dictionaries/cif_core.dic' dictionary named
'cif_core.dic' version 2.4.1 from 2010-06-29.

Automatic conversion script
Id: cif_fix_enum 1527 2010-12-29 10:47:43Z saulius 
;
_cod_original_sg_symbol_H-M P-1
_cod_original_formula_sum 'C69.50 H74 N6 O4 Pd4'
_cod_database_code 7202423

loop_
_symmetry_equiv_pos_as_xyz
'x, y, z'
'-x, -y, -z'

loop_
_atom_site_label
_atom_site_type_symbol
_atom_site_fract_x
_atom_site_fract_y
_atom_site_fract_z
_atom_site_U_iso_or_equiv
_atom_site_adp_type
_atom_site_occupancy
_atom_site_symmetry_multiplicity
_atom_site_calc_flag
_atom_site_refinement_flags
_atom_site_disorder_assembly
_atom_site_disorder_group
Pd1 Pd 0.66428(3) 1.016376(13) 0.331562(14) 0.01674(6) Uani 1 1 d . . .
Pd2 Pd 0.73676(3) 0.842808(13) 0.333283(14) 0.01819(6) Uani 1 1 d . . .
C1 C 0.4704(3) 1.04987(17) 0.36542(18) 0.0195(7) Uani 1 1 d . . .
C2 C 0.3576(3) 1.04224(18) 0.3361(2) 0.0225(7) Uani 1 1 d . . .
H2 H 0.3696 1.0202 0.2921 0.027 Uiso 1 1 calc R . .
C3 C 0.2272(4) 1.06646(19) 0.3703(2) 0.0272(8) Uani 1 1 d . . .
H3 H 0.1514 1.0609 0.3496 0.033 Uiso 1 1 calc R . .
C4 C 0.2085(4) 1.09864(18) 0.4347(2) 0.0291(8) Uani 1 1 d . . .
H4 H 0.1200 1.1141 0.4588 0.035 Uiso 1 1 calc R . .
C5 C 0.3189(4) 1.10831(19) 0.4639(2) 0.0280(8) Uani 1 1 d . . .
H5 H 0.3061 1.1306 0.5078 0.034 Uiso 1 1 calc R . .
C6 C 0.4477(3) 1.08544(17) 0.42911(18) 0.0215(7) Uani 1 1 d . . .
C7 C 0.5713(3) 1.09301(18) 0.45965(18) 0.0234(8) Uani 1 1 d . . .
H7A H 0.5516 1.1400 0.4809 0.028 Uiso 1 1 calc R . .
H7B H 0.5979 1.0504 0.5003 0.028 Uiso 1 1 calc R . .
C8 C 0.8144(4) 1.0775(2) 0.4285(2) 0.0304(9) Uani 1 1 d . . .
H8A H 0.8287 1.0277 0.4598 0.046 Uiso 1 1 calc R . .
H8B H 0.8136 1.1152 0.4594 0.046 Uiso 1 1 calc R . .
H8C H 0.8876 1.0788 0.3873 0.046 Uiso 1 1 calc R . .
C9 C 0.6639(4) 1.16955(18) 0.3503(2) 0.0267(8) Uani 1 1 d . . .
H9A H 0.5776 1.1813 0.3290 0.040 Uiso 1 1 calc R . .
H9B H 0.7377 1.1705 0.3094 0.040 Uiso 1 1 calc R . .
H9C H 0.6636 1.2068 0.3816 0.040 Uiso 1 1 calc R . .
C10 C 0.6005(3) 0.94281(18) 0.21126(18) 0.0182(7) Uani 1 1 d . . .
C11 C 0.6057(3) 0.87184(17) 0.18198(17) 0.0183(7) Uani 1 1 d . . .
C12 C 0.4899(4) 0.84724(19) 0.17927(19) 0.0256(8) Uani 1 1 d . . .
H12 H 0.4041 0.8765 0.1944 0.031 Uiso 1 1 calc R . .
C13 C 0.4981(4) 0.7798(2) 0.1545(2) 0.0347(9) Uani 1 1 d . . .
H13 H 0.4178 0.7635 0.1532 0.042 Uiso 1 1 calc R . .
C14 C 0.6212(4) 0.7370(2) 0.1319(2) 0.0325(9) Uani 1 1 d . . .
H14 H 0.6265 0.6910 0.1155 0.039 Uiso 1 1 calc R . .
C15 C 0.7373(4) 0.76145(19) 0.13332(19) 0.0277(8) Uani 1 1 d . . .
H15 H 0.8227 0.7325 0.1170 0.033 Uiso 1 1 calc R . .
C16 C 0.7302(4) 0.82797(18) 0.15842(19) 0.0233(8) Uani 1 1 d . . .
H16 H 0.8109 0.8439 0.1596 0.028 Uiso 1 1 calc R . .
C17 C 0.5605(3) 1.01491(18) 0.15767(18) 0.0193(7) Uani 1 1 d . . .
C18 C 0.6192(4) 1.07473(19) 0.15663(19) 0.0258(8) Uani 1 1 d . . .
H18 H 0.6790 1.0714 0.1928 0.031 Uiso 1 1 calc R . .
C19 C 0.5920(4) 1.1397(2) 0.1033(2) 0.0332(9) Uani 1 1 d . . .
H19 H 0.6356 1.1794 0.1024 0.040 Uiso 1 1 calc R . .
C20 C 0.5021(4) 1.1466(2) 0.0517(2) 0.0364(10) Uani 1 1 d . . .
H20 H 0.4817 1.1914 0.0163 0.044 Uiso 1 1 calc R . .
C21 C 0.4416(4) 1.0872(2) 0.0522(2) 0.0336(9) Uani 1 1 d . . .
H21 H 0.3795 1.0913 0.0171 0.040 Uiso 1 1 calc R . .
C22 C 0.4725(4) 1.0219(2) 0.1044(2) 0.0280(8) Uani 1 1 d . . .
H22 H 0.4325 0.9812 0.1036 0.034 Uiso 1 1 calc R . .
C23 C 0.9561(3) 0.93178(19) 0.28787(19) 0.0238(8) Uani 1 1 d . . .
C24 C 1.1068(4) 0.9315(2) 0.2724(2) 0.0386(10) Uani 1 1 d . . .
H24A H 1.1574 0.8820 0.2622 0.058 Uiso 1 1 calc R . .
H24B H 1.1375 0.9426 0.3165 0.058 Uiso 1 1 calc R . .
H24C H 1.1221 0.9696 0.2287 0.058 Uiso 1 1 calc R . .
C25 C 0.5782(4) 0.80249(19) 0.38172(18) 0.0233(8) Uani 1 1 d . . .
C26 C 0.4425(4) 0.8286(2) 0.36959(18) 0.0256(8) Uani 1 1 d . . .
H26 H 0.4166 0.8728 0.3343 0.031 Uiso 1 1 calc R . .
C27 C 0.3444(4) 0.7912(2) 0.4081(2) 0.0360(9) Uani 1 1 d . . .
H27 H 0.2527 0.8101 0.3988 0.043 Uiso 1 1 calc R . .
C28 C 0.3791(5) 0.7265(2) 0.4601(2) 0.0417(11) Uani 1 1 d . . .
H28 H 0.3115 0.7010 0.4858 0.050 Uiso 1 1 calc R . .
C29 C 0.5121(4) 0.6993(2) 0.4743(2) 0.0378(10) Uani 1 1 d . . .
H29 H 0.5363 0.6552 0.5100 0.045 Uiso 1 1 calc R . .
C30 C 0.6105(4) 0.73690(19) 0.43603(19) 0.0287(8) Uani 1 1 d . . .
C31 C 0.7543(4) 0.71311(19) 0.4538(2) 0.0321(9) Uani 1 1 d . . .
H31A H 0.7636 0.7338 0.4983 0.039 Uiso 1 1 calc R . .
H31B H 0.7803 0.6578 0.4658 0.039 Uiso 1 1 calc R . .
C32 C 0.9735(4) 0.7431(2) 0.4127(2) 0.0378(10) Uani 1 1 d . . .
H32A H 0.9561 0.7769 0.4498 0.057 Uiso 1 1 calc R . .
H32B H 1.0324 0.7613 0.3692 0.057 Uiso 1 1 calc R . .
H32C H 1.0176 0.6927 0.4357 0.057 Uiso 1 1 calc R . .
C33 C 0.8731(4) 0.6892(2) 0.3324(2) 0.0354(10) Uani 1 1 d . . .
H33A H 0.7881 0.6870 0.3155 0.053 Uiso 1 1 calc R . .
H33B H 0.9175 0.6389 0.3557 0.053 Uiso 1 1 calc R . .
H33C H 0.9324 0.7075 0.2891 0.053 Uiso 1 1 calc R . .
N1 N 0.6833(3) 1.09404(14) 0.39696(15) 0.0199(6) Uani 1 1 d . . .
N2 N 0.6384(3) 0.93884(14) 0.27577(14) 0.0168(6) Uani 1 1 d . . .
N3 N 0.8447(3) 0.74063(15) 0.38813(16) 0.0262(7) Uani 1 1 d . . .
O1 O 0.8799(2) 0.99120(13) 0.30165(13) 0.0265(5) Uani 1 1 d . . .
O2 O 0.9250(2) 0.87073(13) 0.28558(14) 0.0280(6) Uani 1 1 d . . .
Pd3 Pd 0.86098(2) 0.286151(13) 0.163270(14) 0.01646(6) Uani 1 1 d . . .
Pd4 Pd 0.87709(2) 0.443502(13) 0.178936(14) 0.01571(6) Uani 1 1 d . . .
C34 C 0.8223(3) 0.29360(17) 0.05836(18) 0.0188(7) Uani 1 1 d . . .
C35 C 0.7141(3) 0.33919(19) 0.02231(19) 0.0233(8) Uani 1 1 d . . .
H35 H 0.6489 0.3735 0.0486 0.028 Uiso 1 1 calc R . .
C36 C 0.6991(4) 0.3357(2) -0.0518(2) 0.0301(9) Uani 1 1 d . . .
H36 H 0.6235 0.3670 -0.0750 0.036 Uiso 1 1 calc R . .
C37 C 0.7932(4) 0.2871(2) -0.0912(2) 0.0307(9) Uani 1 1 d . . .
H37 H 0.7833 0.2851 -0.1418 0.037 Uiso 1 1 calc R . .
C38 C 0.9027(4) 0.2411(2) -0.05676(19) 0.0269(8) Uani 1 1 d . . .
H38 H 0.9675 0.2070 -0.0836 0.032 Uiso 1 1 calc R . .
C39 C 0.9178(3) 0.24461(18) 0.01697(19) 0.0223(7) Uani 1 1 d . . .
C40 C 1.0387(3) 0.19899(19) 0.05460(19) 0.0244(8) Uani 1 1 d . . .
H40A H 1.0660 0.1490 0.0390 0.029 Uiso 1 1 calc R . .
H40B H 1.1153 0.2242 0.0394 0.029 Uiso 1 1 calc R . .
C41 C 0.9426(4) 0.1249(2) 0.1636(2) 0.0393(10) Uani 1 1 d . . .
H41A H 0.8600 0.1328 0.1395 0.059 Uiso 1 1 calc R . .
H41B H 0.9203 0.1186 0.2184 0.059 Uiso 1 1 calc R . .
H41C H 1.0064 0.0799 0.1501 0.059 Uiso 1 1 calc R . .
C42 C 1.1286(4) 0.1771(2) 0.1751(2) 0.0357(9) Uani 1 1 d . . .
H42A H 1.1710 0.2202 0.1586 0.054 Uiso 1 1 calc R . .
H42B H 1.1916 0.1319 0.1616 0.054 Uiso 1 1 calc R . .
H42C H 1.1056 0.1706 0.2299 0.054 Uiso 1 1 calc R . .
C43 C 0.6216(3) 0.39970(17) 0.22495(18) 0.0174(7) Uani 1 1 d . . .
C44 C 0.5189(3) 0.35186(17) 0.24492(18) 0.0184(7) Uani 1 1 d . . .
C45 C 0.4275(3) 0.35848(19) 0.30928(19) 0.0242(8) Uani 1 1 d . . .
H45 H 0.4310 0.3934 0.3402 0.029 Uiso 1 1 calc R . .
C46 C 0.3319(4) 0.3152(2) 0.3291(2) 0.0284(8) Uani 1 1 d . . .
H46 H 0.2717 0.3200 0.3738 0.034 Uiso 1 1 calc R . .
C47 C 0.3233(3) 0.2656(2) 0.2848(2) 0.0273(8) Uani 1 1 d . . .
H47 H 0.2573 0.2360 0.2984 0.033 Uiso 1 1 calc R . .
C48 C 0.4120(3) 0.25889(19) 0.2197(2) 0.0269(8) Uani 1 1 d . . .
H48 H 0.4052 0.2252 0.1883 0.032 Uiso 1 1 calc R . .
C49 C 0.5096(3) 0.30049(18) 0.20018(19) 0.0221(7) Uani 1 1 d . . .
H49 H 0.5710 0.2943 0.1561 0.027 Uiso 1 1 calc R . .
C50 C 0.5792(3) 0.47366(17) 0.25376(18) 0.0188(7) Uani 1 1 d . . .
C51 C 0.6467(4) 0.4883(2) 0.3082(2) 0.0290(8) Uani 1 1 d . . .
H51 H 0.7207 0.4516 0.3274 0.035 Uiso 1 1 calc R . .
C52 C 0.6066(4) 0.5559(2) 0.3344(2) 0.0375(10) Uani 1 1 d . . .
H52 H 0.6529 0.5653 0.3718 0.045 Uiso 1 1 calc R . .
C53 C 0.4995(4) 0.6099(2) 0.3065(2) 0.0397(10) Uani 1 1 d . . .
H53 H 0.4732 0.6568 0.3236 0.048 Uiso 1 1 calc R . .
C54 C 0.4316(4) 0.5952(2) 0.2541(2) 0.0368(10) Uani 1 1 d . . .
H54 H 0.3574 0.6320 0.2351 0.044 Uiso 1 1 calc R . .
C55 C 0.4699(4) 0.52762(19) 0.2284(2) 0.0271(8) Uani 1 1 d . . .
H55 H 0.4204 0.5179 0.1927 0.033 Uiso 1 1 calc R . .
C56 C 0.9407(3) 0.31061(18) 0.30870(18) 0.0204(7) Uani 1 1 d . . .
C57 C 0.9655(4) 0.2835(2) 0.39033(19) 0.0296(8) Uani 1 1 d . . .
H57A H 0.9555 0.2315 0.4051 0.044 Uiso 1 1 calc R . .
H57B H 0.8998 0.3152 0.4220 0.044 Uiso 1 1 calc R . .
H57C H 1.0571 0.2862 0.3968 0.044 Uiso 1 1 calc R . .
C58 C 0.8124(3) 0.51670(17) 0.09070(18) 0.0186(7) Uani 1 1 d . . .
C59 C 0.6903(3) 0.52927(19) 0.06022(18) 0.0219(7) Uani 1 1 d . . .
H59 H 0.6271 0.4994 0.0821 0.026 Uiso 1 1 calc R . .
C60 C 0.6599(4) 0.5848(2) -0.0016(2) 0.0279(8) Uani 1 1 d . . .
H60 H 0.5768 0.5919 -0.0219 0.033 Uiso 1 1 calc R . .
C61 C 0.7490(4) 0.62989(19) -0.0339(2) 0.0288(8) Uani 1 1 d . . .
H61 H 0.7266 0.6684 -0.0755 0.035 Uiso 1 1 calc R . .
C62 C 0.8717(4) 0.61855(18) -0.00496(19) 0.0256(8) Uani 1 1 d . . .
H62 H 0.9344 0.6486 -0.0273 0.031 Uiso 1 1 calc R . .
C63 C 0.9020(3) 0.56284(17) 0.05701(18) 0.0201(7) Uani 1 1 d . . .
C64 C 1.0342(3) 0.54662(18) 0.08856(18) 0.0212(7) Uani 1 1 d . . .
H64A H 1.0647 0.5938 0.0848 0.025 Uiso 1 1 calc R . .
H64B H 1.1033 0.5128 0.0595 0.025 Uiso 1 1 calc R . .
C65 C 1.1494(3) 0.4699(2) 0.1948(2) 0.0308(9) Uani 1 1 d . . .
H65A H 1.1914 0.4311 0.1639 0.046 Uiso 1 1 calc R . .
H65B H 1.1363 0.4464 0.2477 0.046 Uiso 1 1 calc R . .
H65C H 1.2081 0.5052 0.1900 0.046 Uiso 1 1 calc R . .
C66 C 0.9556(4) 0.56817(19) 0.2165(2) 0.0302(9) Uani 1 1 d . . .
H66A H 0.8678 0.5955 0.2001 0.045 Uiso 1 1 calc R . .
H66B H 1.0148 0.6032 0.2117 0.045 Uiso 1 1 calc R . .
H66C H 0.9431 0.5443 0.2693 0.045 Uiso 1 1 calc R . .
N4 N 1.0044(3) 0.19037(14) 0.13794(15) 0.0208(6) Uani 1 1 d . . .
N5 N 0.7379(3) 0.38220(14) 0.18837(14) 0.0162(6) Uani 1 1 d . . .
N6 N 1.0174(3) 0.51031(15) 0.16927(15) 0.0214(6) Uani 1 1 d . . .
O3 O 0.9124(2) 0.26380(12) 0.27563(13) 0.0242(5) Uani 1 1 d . . .
O4 O 0.9503(2) 0.37661(12) 0.28171(13) 0.0236(5) Uani 1 1 d . . .
C71 C 0.0619 0.9769 0.0206 0.208 Uiso 0.25 1 d P . .
C72 C 0.0800 1.0248 -0.0462 0.266 Uiso 0.50 1 d P . .
C73 C -0.0021 1.0561 -0.1023 0.198 Uiso 0.25 1 d P . .
C74 C -0.1610 1.0508 -0.0710 0.375 Uiso 0.50 1 d P . .
C75 C -0.1922 1.0089 0.0098 0.204 Uiso 0.25 1 d P . .
C81 C 0.945(5) 0.464(2) 0.440(3) 0.285(18) Uiso 0.50 1 d P A -1
C82 C 1.098(5) 0.491(2) 0.423(3) 0.34(2) Uiso 0.50 1 d P A -1
C83 C 0.897(5) 0.483(3) 0.508(4) 0.36(2) Uiso 0.50 1 d P A -1
C84 C 0.766(6) 0.458(3) 0.520(3) 0.24(3) Uiso 0.25 1 d P A -1

loop_
_atom_site_aniso_label
_atom_site_aniso_U_11
_atom_site_aniso_U_22
_atom_site_aniso_U_33
_atom_site_aniso_U_23
_atom_site_aniso_U_13
_atom_site_aniso_U_12
Pd1 0.02032(14) 0.01454(13) 0.01561(13) -0.00396(10) -0.00299(10) -0.00252(10)
Pd2 0.02355(14) 0.01465(13) 0.01618(13) -0.00330(10) -0.00471(11) -0.00172(10)
C1 0.0244(18) 0.0148(16) 0.0170(17) 0.0009(13) -0.0001(14) -0.0042(14)
C2 0.0200(18) 0.0189(17) 0.0280(19) -0.0074(15) -0.0043(15) 0.0007(14)
C3 0.0225(19) 0.0257(19) 0.032(2) -0.0015(16) -0.0055(16) -0.0032(15)
C4 0.025(2) 0.0184(18) 0.038(2) -0.0064(16) 0.0082(17) 0.0020(15)
C5 0.035(2) 0.0224(19) 0.025(2) -0.0087(15) 0.0061(17) -0.0051(16)
C6 0.030(2) 0.0141(16) 0.0194(18) -0.0025(13) 0.0004(15) -0.0051(14)
C7 0.036(2) 0.0186(17) 0.0168(18) -0.0060(14) 0.0000(15) -0.0079(15)
C8 0.032(2) 0.031(2) 0.034(2) -0.0146(17) -0.0101(17) -0.0066(17)
C9 0.035(2) 0.0163(18) 0.029(2) -0.0055(15) 0.0006(17) -0.0082(16)
C10 0.0135(16) 0.0204(17) 0.0204(18) -0.0063(14) 0.0011(14) -0.0027(13)
C11 0.0255(19) 0.0168(17) 0.0132(16) -0.0017(13) -0.0023(14) -0.0065(14)
C12 0.027(2) 0.0265(19) 0.0240(19) -0.0039(15) -0.0044(16) -0.0069(16)
C13 0.040(2) 0.036(2) 0.036(2) -0.0082(18) -0.0097(19) -0.0198(19)
C14 0.055(3) 0.0221(19) 0.026(2) -0.0093(16) -0.0068(19) -0.0136(18)
C15 0.039(2) 0.0198(18) 0.024(2) -0.0080(15) -0.0006(17) -0.0034(16)
C16 0.0267(19) 0.0220(18) 0.0229(19) -0.0056(15) -0.0020(15) -0.0077(15)
C17 0.0206(18) 0.0215(17) 0.0144(17) -0.0051(14) 0.0010(14) -0.0021(14)
C18 0.033(2) 0.0231(18) 0.0210(19) -0.0032(15) -0.0044(16) -0.0058(16)
C19 0.053(3) 0.0207(19) 0.025(2) -0.0022(16) -0.0009(18) -0.0093(18)
C20 0.052(3) 0.026(2) 0.020(2) 0.0010(16) -0.0031(18) 0.0081(18)
C21 0.039(2) 0.034(2) 0.024(2) -0.0037(16) -0.0117(17) 0.0035(18)
C22 0.028(2) 0.028(2) 0.028(2) -0.0057(16) -0.0066(16) -0.0043(16)
C23 0.0255(19) 0.0219(19) 0.0247(19) -0.0014(15) -0.0080(15) -0.0051(15)
C24 0.024(2) 0.034(2) 0.056(3) -0.008(2) -0.0023(19) -0.0041(17)
C25 0.031(2) 0.0254(19) 0.0167(18) -0.0098(14) -0.0001(15) -0.0088(16)
C26 0.035(2) 0.0291(19) 0.0139(17) -0.0065(15) 0.0025(15) -0.0104(16)
C27 0.033(2) 0.047(2) 0.030(2) -0.0143(19) 0.0041(18) -0.0117(19)
C28 0.055(3) 0.040(2) 0.036(2) -0.0095(19) 0.012(2) -0.028(2)
C29 0.064(3) 0.025(2) 0.022(2) 0.0004(16) 0.003(2) -0.012(2)
C30 0.047(2) 0.0221(19) 0.0183(18) -0.0053(15) -0.0048(17) -0.0077(17)
C31 0.052(3) 0.0198(19) 0.022(2) 0.0026(15) -0.0077(18) -0.0062(17)
C32 0.038(2) 0.037(2) 0.036(2) -0.0026(18) -0.0177(19) 0.0017(18)
C33 0.052(3) 0.0226(19) 0.029(2) -0.0115(16) -0.0104(19) 0.0057(18)
N1 0.0281(16) 0.0160(14) 0.0163(14) -0.0041(11) -0.0033(12) -0.0047(12)
N2 0.0188(15) 0.0132(13) 0.0181(15) -0.0042(11) -0.0012(12) -0.0020(11)
N3 0.0364(18) 0.0204(15) 0.0205(16) -0.0052(12) -0.0098(14) 0.0017(13)
O1 0.0230(13) 0.0256(13) 0.0317(14) -0.0083(11) -0.0017(11) -0.0048(11)
O2 0.0252(13) 0.0209(13) 0.0364(15) -0.0053(11) -0.0041(11) -0.0016(10)
Pd3 0.01726(13) 0.01496(13) 0.01740(13) -0.00300(10) -0.00252(10) -0.00335(10)
Pd4 0.01557(13) 0.01489(13) 0.01701(13) -0.00221(10) -0.00319(10) -0.00349(10)
C34 0.0226(18) 0.0175(16) 0.0195(17) -0.0032(13) -0.0020(14) -0.0107(14)
C35 0.0191(18) 0.0294(19) 0.0208(18) -0.0052(15) -0.0008(15) -0.0041(15)
C36 0.023(2) 0.042(2) 0.027(2) -0.0044(17) -0.0071(16) -0.0074(17)
C37 0.032(2) 0.046(2) 0.0210(19) -0.0078(17) -0.0056(17) -0.0179(18)
C38 0.027(2) 0.033(2) 0.026(2) -0.0136(16) 0.0008(16) -0.0107(16)
C39 0.0208(18) 0.0238(18) 0.0244(19) -0.0057(15) 0.0001(15) -0.0094(15)
C40 0.0247(19) 0.0210(18) 0.028(2) -0.0085(15) -0.0010(16) -0.0028(15)
C41 0.045(2) 0.0173(19) 0.051(3) -0.0017(18) 0.009(2) -0.0087(17)
C42 0.024(2) 0.043(2) 0.037(2) -0.0123(19) -0.0091(18) 0.0064(18)
C43 0.0198(18) 0.0150(16) 0.0178(17) -0.0031(13) -0.0044(14) -0.0029(13)
C44 0.0153(17) 0.0191(17) 0.0183(17) 0.0011(14) -0.0021(14) -0.0024(13)
C45 0.030(2) 0.0240(18) 0.0195(18) -0.0048(15) -0.0006(15) -0.0085(15)
C46 0.028(2) 0.033(2) 0.0220(19) -0.0014(16) 0.0076(16) -0.0111(16)
C47 0.0215(19) 0.029(2) 0.032(2) 0.0009(16) -0.0008(16) -0.0117(16)
C48 0.026(2) 0.029(2) 0.030(2) -0.0090(16) -0.0047(16) -0.0084(16)
C49 0.0210(18) 0.0233(18) 0.0216(18) -0.0018(14) 0.0007(15) -0.0074(15)
C50 0.0205(18) 0.0181(17) 0.0172(17) -0.0031(13) 0.0051(14) -0.0072(14)
C51 0.029(2) 0.028(2) 0.030(2) -0.0096(16) -0.0063(17) 0.0000(16)
C52 0.043(3) 0.040(2) 0.035(2) -0.0193(19) -0.0055(19) -0.009(2)
C53 0.053(3) 0.026(2) 0.041(2) -0.0155(18) 0.004(2) -0.0080(19)
C54 0.039(2) 0.024(2) 0.040(2) -0.0029(17) -0.0049(19) 0.0048(17)
C55 0.028(2) 0.028(2) 0.0239(19) 0.0002(16) -0.0038(16) -0.0069(16)
C56 0.0156(17) 0.0239(19) 0.0194(18) -0.0032(15) -0.0016(14) -0.0007(14)
C57 0.039(2) 0.029(2) 0.0210(19) -0.0021(16) -0.0051(17) -0.0082(17)
C58 0.0195(17) 0.0181(17) 0.0170(17) -0.0073(13) 0.0013(14) -0.0006(14)
C59 0.0177(18) 0.0248(18) 0.0215(18) -0.0040(15) -0.0010(14) -0.0018(14)
C60 0.0210(19) 0.031(2) 0.029(2) -0.0067(16) -0.0059(16) 0.0031(16)
C61 0.038(2) 0.0211(18) 0.0211(19) -0.0009(15) -0.0034(17) 0.0026(16)
C62 0.035(2) 0.0174(17) 0.0231(19) -0.0022(15) 0.0010(16) -0.0073(15)
C63 0.0231(18) 0.0170(17) 0.0207(18) -0.0075(14) 0.0002(14) -0.0032(14)
C64 0.0231(18) 0.0211(17) 0.0217(18) -0.0040(14) 0.0028(15) -0.0117(15)
C65 0.023(2) 0.036(2) 0.035(2) -0.0050(17) -0.0092(17) -0.0082(17)
C66 0.043(2) 0.0253(19) 0.028(2) -0.0107(16) -0.0048(17) -0.0121(17)
N4 0.0222(15) 0.0172(14) 0.0232(15) -0.0054(12) -0.0024(12) -0.0031(12)
N5 0.0195(15) 0.0153(13) 0.0142(14) 0.0003(11) -0.0054(12) -0.0051(11)
N6 0.0218(15) 0.0226(15) 0.0220(15) -0.0066(12) -0.0037(12) -0.0061(12)
O3 0.0309(14) 0.0190(12) 0.0219(13) -0.0013(10) -0.0072(11) -0.0031(10)
O4 0.0278(13) 0.0223(13) 0.0224(13) 0.0000(10) -0.0106(11) -0.0067(10)

loop_
_atom_type_symbol
_atom_type_description
_atom_type_scat_dispersion_real
_atom_type_scat_dispersion_imag
_atom_type_scat_source
C C 0.0033 0.0016 'International Tables Vol C Tables 4.2.6.8 and 6.1.1.4'
H H 0.0000 0.0000 'International Tables Vol C Tables 4.2.6.8 and 6.1.1.4'
N N 0.0061 0.0033 'International Tables Vol C Tables 4.2.6.8 and 6.1.1.4'
Pd Pd -0.9988 1.0072 'International Tables Vol C Tables 4.2.6.8 and 6.1.1.4'
O O 0.0106 0.0060 'International Tables Vol C Tables 4.2.6.8 and 6.1.1.4'

loop_
_geom_angle_atom_site_label_1
_geom_angle_atom_site_label_2
_geom_angle_atom_site_label_3
_geom_angle
_geom_angle_site_symmetry_1
_geom_angle_site_symmetry_3
_geom_angle_publ_flag
C1 Pd1 N2 95.23(12) . . ?
C1 Pd1 N1 82.25(12) . . ?
N2 Pd1 N1 175.83(10) . . ?
C1 Pd1 O1 172.48(11) . . ?
N2 Pd1 O1 92.28(10) . . ?
N1 Pd1 O1 90.28(10) . . ?
C1 Pd1 Pd2 110.12(9) . . ?
N2 Pd1 Pd2 38.66(7) . . ?
N1 Pd1 Pd2 139.32(7) . . ?
O1 Pd1 Pd2 76.19(6) . . ?
C25 Pd2 N2 98.22(13) . . ?
C25 Pd2 N3 83.24(13) . . ?
N2 Pd2 N3 177.01(11) . . ?
C25 Pd2 O2 171.83(12) . . ?
N2 Pd2 O2 89.70(10) . . ?
N3 Pd2 O2 88.76(10) . . ?
C25 Pd2 Pd1 108.11(10) . . ?
N2 Pd2 Pd1 38.72(7) . . ?
N3 Pd2 Pd1 143.24(8) . . ?
O2 Pd2 Pd1 79.36(6) . . ?
C2 C1 C6 117.5(3) . . ?
C2 C1 Pd1 129.4(3) . . ?
C6 C1 Pd1 113.1(2) . . ?
C1 C2 C3 121.1(3) . . ?
C1 C2 H2 119.4 . . ?
C3 C2 H2 119.4 . . ?
C4 C3 C2 119.9(3) . . ?
C4 C3 H3 120.0 . . ?
C2 C3 H3 120.0 . . ?
C5 C4 C3 120.0(3) . . ?
C5 C4 H4 120.0 . . ?
C3 C4 H4 120.0 . . ?
C6 C5 C4 119.9(3) . . ?
C6 C5 H5 120.0 . . ?
C4 C5 H5 120.0 . . ?
C5 C6 C1 121.4(3) . . ?
C5 C6 C7 122.0(3) . . ?
C1 C6 C7 116.5(3) . . ?
N1 C7 C6 108.7(3) . . ?
N1 C7 H7A 110.0 . . ?
C6 C7 H7A 110.0 . . ?
N1 C7 H7B 110.0 . . ?
C6 C7 H7B 110.0 . . ?
H7A C7 H7B 108.3 . . ?
N1 C8 H8A 109.5 . . ?
N1 C8 H8B 109.5 . . ?
H8A C8 H8B 109.5 . . ?
N1 C8 H8C 109.5 . . ?
H8A C8 H8C 109.5 . . ?
H8B C8 H8C 109.5 . . ?
N1 C9 H9A 109.5 . . ?
N1 C9 H9B 109.5 . . ?
H9A C9 H9B 109.5 . . ?
N1 C9 H9C 109.5 . . ?
H9A C9 H9C 109.5 . . ?
H9B C9 H9C 109.5 . . ?
N2 C10 C17 124.1(3) . . ?
N2 C10 C11 119.7(3) . . ?
C17 C10 C11 116.0(3) . . ?
C12 C11 C16 118.2(3) . . ?
C12 C11 C10 121.9(3) . . ?
C16 C11 C10 119.9(3) . . ?
C11 C12 C13 120.7(3) . . ?
C11 C12 H12 119.7 . . ?
C13 C12 H12 119.7 . . ?
C14 C13 C12 120.5(3) . . ?
C14 C13 H13 119.8 . . ?
C12 C13 H13 119.8 . . ?
C13 C14 C15 119.4(3) . . ?
C13 C14 H14 120.3 . . ?
C15 C14 H14 120.3 . . ?
C14 C15 C16 120.5(3) . . ?
C14 C15 H15 119.8 . . ?
C16 C15 H15 119.8 . . ?
C15 C16 C11 120.7(3) . . ?
C15 C16 H16 119.6 . . ?
C11 C16 H16 119.6 . . ?
C18 C17 C22 118.0(3) . . ?
C18 C17 C10 120.2(3) . . ?
C22 C17 C10 121.6(3) . . ?
C17 C18 C19 121.1(3) . . ?
C17 C18 H18 119.5 . . ?
C19 C18 H18 119.5 . . ?
C20 C19 C18 120.3(3) . . ?
C20 C19 H19 119.8 . . ?
C18 C19 H19 119.8 . . ?
C19 C20 C21 119.3(3) . . ?
C19 C20 H20 120.3 . . ?
C21 C20 H20 120.3 . . ?
C22 C21 C20 119.7(3) . . ?
C22 C21 H21 120.1 . . ?
C20 C21 H21 120.1 . . ?
C17 C22 C21 121.5(3) . . ?
C17 C22 H22 119.3 . . ?
C21 C22 H22 119.3 . . ?
O1 C23 O2 128.1(3) . . ?
O1 C23 C24 116.3(3) . . ?
O2 C23 C24 115.6(3) . . ?
C23 C24 H24A 109.5 . . ?
C23 C24 H24B 109.5 . . ?
H24A C24 H24B 109.5 . . ?
C23 C24 H24C 109.5 . . ?
H24A C24 H24C 109.5 . . ?
H24B C24 H24C 109.5 . . ?
C26 C25 C30 116.8(3) . . ?
C26 C25 Pd2 129.6(3) . . ?
C30 C25 Pd2 113.6(3) . . ?
C27 C26 C25 121.4(3) . . ?
C27 C26 H26 119.3 . . ?
C25 C26 H26 119.3 . . ?
C28 C27 C26 120.6(4) . . ?
C28 C27 H27 119.7 . . ?
C26 C27 H27 119.7 . . ?
C29 C28 C27 119.8(4) . . ?
C29 C28 H28 120.1 . . ?
C27 C28 H28 120.1 . . ?
C28 C29 C30 119.7(4) . . ?
C28 C29 H29 120.2 . . ?
C30 C29 H29 120.2 . . ?
C29 C30 C25 121.7(4) . . ?
C29 C30 C31 121.7(3) . . ?
C25 C30 C31 116.5(3) . . ?
N3 C31 C30 109.8(3) . . ?
N3 C31 H31A 109.7 . . ?
C30 C31 H31A 109.7 . . ?
N3 C31 H31B 109.7 . . ?
C30 C31 H31B 109.7 . . ?
H31A C31 H31B 108.2 . . ?
N3 C32 H32A 109.5 . . ?
N3 C32 H32B 109.5 . . ?
H32A C32 H32B 109.5 . . ?
N3 C32 H32C 109.5 . . ?
H32A C32 H32C 109.5 . . ?
H32B C32 H32C 109.5 . . ?
N3 C33 H33A 109.5 . . ?
N3 C33 H33B 109.5 . . ?
H33A C33 H33B 109.5 . . ?
N3 C33 H33C 109.5 . . ?
H33A C33 H33C 109.5 . . ?
H33B C33 H33C 109.5 . . ?
C9 N1 C8 108.4(3) . . ?
C9 N1 C7 109.3(3) . . ?
C8 N1 C7 109.6(3) . . ?
C9 N1 Pd1 108.9(2) . . ?
C8 N1 Pd1 114.8(2) . . ?
C7 N1 Pd1 105.62(18) . . ?
C10 N2 Pd2 122.7(2) . . ?
C10 N2 Pd1 133.0(2) . . ?
Pd2 N2 Pd1 102.62(11) . . ?
C32 N3 C33 108.6(3) . . ?
C32 N3 C31 110.0(3) . . ?
C33 N3 C31 109.6(3) . . ?
C32 N3 Pd2 115.7(2) . . ?
C33 N3 Pd2 105.1(2) . . ?
C31 N3 Pd2 107.7(2) . . ?
C23 O1 Pd1 129.5(2) . . ?
C23 O2 Pd2 124.5(2) . . ?
C34 Pd3 N5 99.52(12) . . ?
C34 Pd3 N4 82.68(12) . . ?
N5 Pd3 N4 174.66(10) . . ?
C34 Pd3 O3 172.91(11) . . ?
N5 Pd3 O3 87.22(9) . . ?
N4 Pd3 O3 90.79(10) . . ?
C34 Pd3 Pd4 105.71(9) . . ?
N5 Pd3 Pd4 40.55(7) . . ?
N4 Pd3 Pd4 134.19(7) . . ?
O3 Pd3 Pd4 80.82(6) . . ?
C58 Pd4 N5 96.42(12) . . ?
C58 Pd4 N6 82.57(12) . . ?
N5 Pd4 N6 178.25(11) . . ?
C58 Pd4 O4 172.10(11) . . ?
N5 Pd4 O4 89.27(9) . . ?
N6 Pd4 O4 91.59(9) . . ?
C58 Pd4 Pd3 110.41(9) . . ?
N5 Pd4 Pd3 40.78(7) . . ?
N6 Pd4 Pd3 140.93(8) . . ?
O4 Pd4 Pd3 77.46(6) . . ?
C35 C34 C39 117.4(3) . . ?
C35 C34 Pd3 128.6(3) . . ?
C39 C34 Pd3 113.9(2) . . ?
C34 C35 C36 121.5(3) . . ?
C34 C35 H35 119.3 . . ?
C36 C35 H35 119.3 . . ?
C37 C36 C35 120.2(3) . . ?
C37 C36 H36 119.9 . . ?
C35 C36 H36 119.9 . . ?
C36 C37 C38 119.6(3) . . ?
C36 C37 H37 120.2 . . ?
C38 C37 H37 120.2 . . ?
C37 C38 C39 120.2(3) . . ?
C37 C38 H38 119.9 . . ?
C39 C38 H38 119.9 . . ?
C38 C39 C34 121.1(3) . . ?
C38 C39 C40 121.7(3) . . ?
C34 C39 C40 117.2(3) . . ?
N4 C40 C39 109.2(3) . . ?
N4 C40 H40A 109.8 . . ?
C39 C40 H40A 109.8 . . ?
N4 C40 H40B 109.8 . . ?
C39 C40 H40B 109.8 . . ?
H40A C40 H40B 108.3 . . ?
N4 C41 H41A 109.5 . . ?
N4 C41 H41B 109.5 . . ?
H41A C41 H41B 109.5 . . ?
N4 C41 H41C 109.5 . . ?
H41A C41 H41C 109.5 . . ?
H41B C41 H41C 109.5 . . ?
N4 C42 H42A 109.5 . . ?
N4 C42 H42B 109.5 . . ?
H42A C42 H42B 109.5 . . ?
N4 C42 H42C 109.5 . . ?
H42A C42 H42C 109.5 . . ?
H42B C42 H42C 109.5 . . ?
N5 C43 C44 125.8(3) . . ?
N5 C43 C50 119.8(3) . . ?
C44 C43 C50 114.5(3) . . ?
C45 C44 C49 117.8(3) . . ?
C45 C44 C43 119.9(3) . . ?
C49 C44 C43 122.3(3) . . ?
C46 C45 C44 121.3(3) . . ?
C46 C45 H45 119.4 . . ?
C44 C45 H45 119.4 . . ?
C47 C46 C45 120.4(3) . . ?
C47 C46 H46 119.8 . . ?
C45 C46 H46 119.8 . . ?
C46 C47 C48 119.3(3) . . ?
C46 C47 H47 120.3 . . ?
C48 C47 H47 120.3 . . ?
C49 C48 C47 120.8(3) . . ?
C49 C48 H48 119.6 . . ?
C47 C48 H48 119.6 . . ?
C48 C49 C44 120.3(3) . . ?
C48 C49 H49 119.8 . . ?
C44 C49 H49 119.8 . . ?
C55 C50 C51 118.2(3) . . ?
C55 C50 C43 120.8(3) . . ?
C51 C50 C43 121.0(3) . . ?
C52 C51 C50 120.5(3) . . ?
C52 C51 H51 119.7 . . ?
C50 C51 H51 119.7 . . ?
C53 C52 C51 120.2(4) . . ?
C53 C52 H52 119.9 . . ?
C51 C52 H52 119.9 . . ?
C54 C53 C52 119.5(4) . . ?
C54 C53 H53 120.3 . . ?
C52 C53 H53 120.3 . . ?
C53 C54 C55 120.6(4) . . ?
C53 C54 H54 119.7 . . ?
C55 C54 H54 119.7 . . ?
C54 C55 C50 121.0(3) . . ?
C54 C55 H55 119.5 . . ?
C50 C55 H55 119.5 . . ?
O4 C56 O3 127.5(3) . . ?
O4 C56 C57 116.7(3) . . ?
O3 C56 C57 115.8(3) . . ?
C56 C57 H57A 109.5 . . ?
C56 C57 H57B 109.5 . . ?
H57A C57 H57B 109.5 . . ?
C56 C57 H57C 109.5 . . ?
H57A C57 H57C 109.5 . . ?
H57B C57 H57C 109.5 . . ?
C59 C58 C63 117.4(3) . . ?
C59 C58 Pd4 128.7(2) . . ?
C63 C58 Pd4 113.8(2) . . ?
C60 C59 C58 121.0(3) . . ?
C60 C59 H59 119.5 . . ?
C58 C59 H59 119.5 . . ?
C61 C60 C59 120.8(3) . . ?
C61 C60 H60 119.6 . . ?
C59 C60 H60 119.6 . . ?
C60 C61 C62 119.5(3) . . ?
C60 C61 H61 120.2 . . ?
C62 C61 H61 120.2 . . ?
C61 C62 C63 119.6(3) . . ?
C61 C62 H62 120.2 . . ?
C63 C62 H62 120.2 . . ?
C62 C63 C58 121.6(3) . . ?
C62 C63 C64 121.7(3) . . ?
C58 C63 C64 116.6(3) . . ?
C63 C64 N6 109.0(3) . . ?
C63 C64 H64A 109.9 . . ?
N6 C64 H64A 109.9 . . ?
C63 C64 H64B 109.9 . . ?
N6 C64 H64B 109.9 . . ?
H64A C64 H64B 108.3 . . ?
N6 C65 H65A 109.5 . . ?
N6 C65 H65B 109.5 . . ?
H65A C65 H65B 109.5 . . ?
N6 C65 H65C 109.5 . . ?
H65A C65 H65C 109.5 . . ?
H65B C65 H65C 109.5 . . ?
N6 C66 H66A 109.5 . . ?
N6 C66 H66B 109.5 . . ?
H66A C66 H66B 109.5 . . ?
N6 C66 H66C 109.5 . . ?
H66A C66 H66C 109.5 . . ?
H66B C66 H66C 109.5 . . ?
C41 N4 C42 108.5(3) . . ?
C41 N4 C40 108.9(3) . . ?
C42 N4 C40 109.9(3) . . ?
C41 N4 Pd3 108.1(2) . . ?
C42 N4 Pd3 112.9(2) . . ?
C40 N4 Pd3 108.45(19) . . ?
C43 N5 Pd4 121.9(2) . . ?
C43 N5 Pd3 135.3(2) . . ?
Pd4 N5 Pd3 98.67(11) . . ?
C66 N6 C65 108.7(3) . . ?
C66 N6 C64 109.5(3) . . ?
C65 N6 C64 110.7(3) . . ?
C66 N6 Pd4 105.8(2) . . ?
C65 N6 Pd4 114.5(2) . . ?
C64 N6 Pd4 107.37(18) . . ?
C56 O3 Pd3 125.1(2) . . ?
C56 O4 Pd4 127.3(2) . . ?
C72 C71 C74 123.4 . 2_575 ?
C72 C71 C75 58.3 . 2_575 ?
C74 C71 C75 66.2 2_575 2_575 ?
C72 C71 C72 113.8 . 2_575 ?
C74 C71 C72 120.3 2_575 2_575 ?
C75 C71 C72 170.6 2_575 2_575 ?
C72 C71 C71 59.7 . 2_575 ?
C74 C71 C71 164.7 2_575 2_575 ?
C75 C71 C71 117.7 2_575 2_575 ?
C72 C71 C71 54.2 2_575 2_575 ?
C72 C71 C73 161.5 . 2_575 ?
C74 C71 C73 67.2 2_575 2_575 ?
C75 C71 C73 133.0 2_575 2_575 ?
C72 C71 C73 53.2 2_575 2_575 ?
C71 C71 C73 106.0 2_575 2_575 ?
C75 C72 C73 161.6 2_575 . ?
C75 C72 C71 62.9 2_575 . ?
C73 C72 C71 131.8 . . ?
C75 C72 C71 128.8 2_575 2_575 ?
C73 C72 C71 67.9 . 2_575 ?
C71 C72 C71 66.2 . 2_575 ?
C72 C73 C71 58.9 . 2_575 ?
C72 C73 C74 110.2 . . ?
C71 C73 C74 51.3 2_575 . ?
C71 C74 C75 57.7 2_575 . ?
C71 C74 C73 61.6 2_575 . ?
C75 C74 C73 119.0 . . ?
C72 C75 C71 58.8 2_575 2_575 ?
C72 C75 C74 114.1 2_575 . ?
C71 C75 C74 56.2 2_575 . ?
C83 C81 C82 102(4) . . ?
C81 C83 C84 100(6) . . ?

loop_
_geom_bond_atom_site_label_1
_geom_bond_atom_site_label_2
_geom_bond_distance
_geom_bond_site_symmetry_2
_geom_bond_publ_flag
Pd1 C1 1.976(3) . ?
Pd1 N2 2.010(2) . ?
Pd1 N1 2.107(3) . ?
Pd1 O1 2.156(2) . ?
Pd1 Pd2 3.1353(4) . ?
Pd2 C25 1.974(3) . ?
Pd2 N2 2.007(2) . ?
Pd2 N3 2.102(3) . ?
Pd2 O2 2.137(2) . ?
C1 C2 1.395(4) . ?
C1 C6 1.409(4) . ?
C2 C3 1.396(5) . ?
C2 H2 0.9500 . ?
C3 C4 1.387(5) . ?
C3 H3 0.9500 . ?
C4 C5 1.385(5) . ?
C4 H4 0.9500 . ?
C5 C6 1.382(5) . ?
C5 H5 0.9500 . ?
C6 C7 1.506(5) . ?
C7 N1 1.495(4) . ?
C7 H7A 0.9900 . ?
C7 H7B 0.9900 . ?
C8 N1 1.483(4) . ?
C8 H8A 0.9800 . ?
C8 H8B 0.9800 . ?
C8 H8C 0.9800 . ?
C9 N1 1.480(4) . ?
C9 H9A 0.9800 . ?
C9 H9B 0.9800 . ?
C9 H9C 0.9800 . ?
C10 N2 1.276(4) . ?
C10 C17 1.506(4) . ?
C10 C11 1.508(4) . ?
C11 C12 1.385(4) . ?
C11 C16 1.397(5) . ?
C12 C13 1.397(5) . ?
C12 H12 0.9500 . ?
C13 C14 1.373(5) . ?
C13 H13 0.9500 . ?
C14 C15 1.381(5) . ?
C14 H14 0.9500 . ?
C15 C16 1.386(4) . ?
C15 H15 0.9500 . ?
C16 H16 0.9500 . ?
C17 C18 1.387(5) . ?
C17 C22 1.391(4) . ?
C18 C19 1.395(5) . ?
C18 H18 0.9500 . ?
C19 C20 1.381(5) . ?
C19 H19 0.9500 . ?
C20 C21 1.393(5) . ?
C20 H20 0.9500 . ?
C21 C22 1.392(5) . ?
C21 H21 0.9500 . ?
C22 H22 0.9500 . ?
C23 O1 1.237(4) . ?
C23 O2 1.265(4) . ?
C23 C24 1.529(5) . ?
C24 H24A 0.9800 . ?
C24 H24B 0.9800 . ?
C24 H24C 0.9800 . ?
C25 C26 1.396(5) . ?
C25 C30 1.419(5) . ?
C26 C27 1.388(5) . ?
C26 H26 0.9500 . ?
C27 C28 1.387(6) . ?
C27 H27 0.9500 . ?
C28 C29 1.381(6) . ?
C28 H28 0.9500 . ?
C29 C30 1.392(5) . ?
C29 H29 0.9500 . ?
C30 C31 1.500(5) . ?
C31 N3 1.488(5) . ?
C31 H31A 0.9900 . ?
C31 H31B 0.9900 . ?
C32 N3 1.472(4) . ?
C32 H32A 0.9800 . ?
C32 H32B 0.9800 . ?
C32 H32C 0.9800 . ?
C33 N3 1.481(4) . ?
C33 H33A 0.9800 . ?
C33 H33B 0.9800 . ?
C33 H33C 0.9800 . ?
Pd3 C34 1.982(3) . ?
Pd3 N5 2.015(3) . ?
Pd3 N4 2.100(3) . ?
Pd3 O3 2.128(2) . ?
Pd3 Pd4 3.0496(4) . ?
Pd4 C58 1.977(3) . ?
Pd4 N5 2.005(2) . ?
Pd4 N6 2.090(3) . ?
Pd4 O4 2.163(2) . ?
C34 C35 1.389(4) . ?
C34 C39 1.405(5) . ?
C35 C36 1.397(5) . ?
C35 H35 0.9500 . ?
C36 C37 1.375(5) . ?
C36 H36 0.9500 . ?
C37 C38 1.388(5) . ?
C37 H37 0.9500 . ?
C38 C39 1.391(5) . ?
C38 H38 0.9500 . ?
C39 C40 1.500(5) . ?
C40 N4 1.492(4) . ?
C40 H40A 0.9900 . ?
C40 H40B 0.9900 . ?
C41 N4 1.475(4) . ?
C41 H41A 0.9800 . ?
C41 H41B 0.9800 . ?
C41 H41C 0.9800 . ?
C42 N4 1.479(4) . ?
C42 H42A 0.9800 . ?
C42 H42B 0.9800 . ?
C42 H42C 0.9800 . ?
C43 N5 1.278(4) . ?
C43 C44 1.502(4) . ?
C43 C50 1.513(4) . ?
C44 C45 1.392(5) . ?
C44 C49 1.402(4) . ?
C45 C46 1.381(5) . ?
C45 H45 0.9500 . ?
C46 C47 1.368(5) . ?
C46 H46 0.9500 . ?
C47 C48 1.388(5) . ?
C47 H47 0.9500 . ?
C48 C49 1.377(4) . ?
C48 H48 0.9500 . ?
C49 H49 0.9500 . ?
C50 C55 1.382(5) . ?
C50 C51 1.393(5) . ?
C51 C52 1.383(5) . ?
C51 H51 0.9500 . ?
C52 C53 1.383(5) . ?
C52 H52 0.9500 . ?
C53 C54 1.367(5) . ?
C53 H53 0.9500 . ?
C54 C55 1.378(5) . ?
C54 H54 0.9500 . ?
C55 H55 0.9500 . ?
C56 O4 1.255(4) . ?
C56 O3 1.262(4) . ?
C56 C57 1.513(4) . ?
C57 H57A 0.9800 . ?
C57 H57B 0.9800 . ?
C57 H57C 0.9800 . ?
C58 C59 1.396(4) . ?
C58 C63 1.404(4) . ?
C59 C60 1.389(5) . ?
C59 H59 0.9500 . ?
C60 C61 1.381(5) . ?
C60 H60 0.9500 . ?
C61 C62 1.391(5) . ?
C61 H61 0.9500 . ?
C62 C63 1.393(5) . ?
C62 H62 0.9500 . ?
C63 C64 1.494(4) . ?
C64 N6 1.497(4) . ?
C64 H64A 0.9900 . ?
C64 H64B 0.9900 . ?
C65 N6 1.475(4) . ?
C65 H65A 0.9800 . ?
C65 H65B 0.9800 . ?
C65 H65C 0.9800 . ?
C66 N6 1.475(4) . ?
C66 H66A 0.9800 . ?
C66 H66B 0.9800 . ?
C66 H66C 0.9800 . ?
C71 C72 1.3777 . ?
C71 C74 1.4091 2_575 ?
C71 C75 1.4338 2_575 ?
C71 C72 1.4669 2_575 ?
C71 C71 1.5549 2_575 ?
C71 C73 1.5878 2_575 ?
C72 C75 1.3695 2_575 ?
C72 C73 1.3714 . ?
C72 C71 1.4669 2_575 ?
C73 C71 1.5878 2_575 ?
C73 C74 1.6643 . ?
C74 C71 1.4091 2_575 ?
C74 C75 1.5519 . ?
C75 C72 1.3695 2_575 ?
C75 C71 1.4338 2_575 ?
C81 C83 1.34(6) . ?
C81 C82 1.74(5) . ?
C83 C84 1.50(6) . ?
